data_4347627
loop_
_publ_author_name
'Carter, Korey P.'
'Thomas, Kara E.'
'Pope, Simon J. A.'
'Holmberg, Rebecca J.'
'Butcher, Ray J.'
'Murugesu, Muralee'
'Cahill, Christopher L.'

_publ_section_title
;
 Supramolecular Assembly of Molecular Rare-Earth-3,5-Dichlorobenzoic
 Acid-2,2':6',2&#x2033;-Terpyridine Materials: Structural Systematics,
 Luminescence Properties, and Magnetic Behavior.
;
_journal_issue 14
_journal_name_full 'Inorganic chemistry'
_journal_page_first 6902
_journal_page_last 6915
_journal_paper_doi 10.1021/acs.inorgchem.6b00408
_journal_volume 55
_journal_year 2016
_chemical_formula_sum 'C114 H58 Cl24 N6 O24 Tm4'
_chemical_formula_weight 3422.18
_space_group_crystal_system triclinic
_space_group_IT_number 2
_space_group_name_Hall '-P 1'
_space_group_name_H-M_alt 'P -1'
_symmetry_cell_setting triclinic
_symmetry_Int_Tables_number 2
_symmetry_space_group_name_H-M 'P -1'
_atom_sites_solution_hydrogens geom
_audit_creation_method SHELXL-2014/7
_cell_angle_alpha 74.889(11)
_cell_angle_beta 79.660(11)
_cell_angle_gamma 69.959(10)
_cell_formula_units_Z 1
_cell_length_a 12.7386(8)
_cell_length_b 16.3002(10)
_cell_length_c 16.4211(10)
_cell_measurement_reflns_used 43655
_cell_measurement_temperature 100(2)
_cell_measurement_theta_max 56.890
_cell_measurement_theta_min 4.977
_cell_volume 3077.2(4)
_computing_cell_refinement 'SAINT, Bruker-AXS'
_computing_data_collection 'APEX, Bruker-AXS'
_computing_data_reduction 'SAINT, Bruker-AXS'
_computing_molecular_graphics 'WINGX (Farrugia, 2012)'
_computing_publication_material 'Crystal Maker (Palmer, 2009)'
_computing_structure_refinement 'SHELXL-2014/7 (Sheldrick, 2014)'
_computing_structure_solution 'SIR92 (Gualardi, 1994)'
_diffrn_ambient_temperature 100(2)
_diffrn_measured_fraction_theta_full 1.000
_diffrn_measured_fraction_theta_max 0.994
_diffrn_measurement_device_type 'Bruker APEX II CCD'
_diffrn_measurement_method 'omega scans'
_diffrn_radiation_probe x-ray
_diffrn_radiation_type MoK\a
_diffrn_radiation_wavelength 0.71073
_diffrn_reflns_av_R_equivalents 0.0304
_diffrn_reflns_av_unetI/netI 0.0351
_diffrn_reflns_Laue_measured_fraction_full 1.000
_diffrn_reflns_Laue_measured_fraction_max 0.994
_diffrn_reflns_limit_h_max 17
_diffrn_reflns_limit_h_min -17
_diffrn_reflns_limit_k_max 21
_diffrn_reflns_limit_k_min -21
_diffrn_reflns_limit_l_max 21
_diffrn_reflns_limit_l_min -21
_diffrn_reflns_number 43655
_diffrn_reflns_point_group_measured_fraction_full 1.000
_diffrn_reflns_point_group_measured_fraction_max 0.994
_diffrn_reflns_theta_full 25.500
_diffrn_reflns_theta_max 28.447
_diffrn_reflns_theta_min 1.291
_diffrn_source 'fine-focus sealed tube'
_exptl_absorpt_coefficient_mu 3.449
_exptl_absorpt_correction_T_max 0.7457
_exptl_absorpt_correction_T_min 0.6363
_exptl_absorpt_correction_type empirical
_exptl_absorpt_process_details 'SADABS, Bruker-AXS (2008)'
_exptl_crystal_colour Colorless
_exptl_crystal_density_diffrn 1.847
_exptl_crystal_description Plate
_exptl_crystal_F_000 1660
_exptl_crystal_recrystallization_method Hydrothermal
_exptl_crystal_size_max 0.28
_exptl_crystal_size_mid 0.24
_exptl_crystal_size_min 0.17
_refine_diff_density_max 1.296
_refine_diff_density_min -0.916
_refine_diff_density_rms 0.104
_refine_ls_extinction_method none
_refine_ls_goodness_of_fit_ref 1.020
_refine_ls_hydrogen_treatment constr
_refine_ls_matrix_type full
_refine_ls_number_parameters 775
_refine_ls_number_reflns 15407
_refine_ls_number_restraints 0
_refine_ls_restrained_S_all 1.020
_refine_ls_R_factor_all 0.0295
_refine_ls_R_factor_gt 0.0228
_refine_ls_shift/su_max 0.004
_refine_ls_shift/su_mean 0.000
_refine_ls_structure_factor_coef Fsqd
_refine_ls_weighting_details 'w=1/[\s^2^(Fo^2^)+(0.0187P)^2^+2.1884P] where P=(Fo^2^+2Fc^2^)/3'
_refine_ls_weighting_scheme calc
_refine_ls_wR_factor_gt 0.0488
_refine_ls_wR_factor_ref 0.0513
_reflns_Friedel_coverage 0.000
_reflns_number_gt 13368
_reflns_number_total 15407
_reflns_threshold_expression 'I > 2\s(I)'
_cod_data_source_file ic6b00408_si_002.cif
_cod_data_source_block Complex_13
_cod_database_code 4347627
_shelx_space_group_comment
;
The symmetry employed for this shelxl refinement is uniquely defined
by the following loop, which should always be used as a source of
symmetry information in preference to the above space-group names.
They are only intended as comments.
;

loop_
_space_group_symop_operation_xyz
'x, y, z'
'-x, -y, -z'

loop_
_atom_site_label
_atom_site_type_symbol
_atom_site_fract_x
_atom_site_fract_y
_atom_site_fract_z
_atom_site_U_iso_or_equiv
_atom_site_adp_type
_atom_site_occupancy
_atom_site_site_symmetry_order
_atom_site_calc_flag
_atom_site_refinement_flags_posn
_atom_site_refinement_flags_adp
Tm2 Tm 0.17350(2) 0.13707(2) 0.65467(2) 0.00734(3) Uani 1 1 d . .
Tm1 Tm 0.41158(2) 0.03706(2) 0.89090(2) 0.00679(3) Uani 1 1 d . .
Cl7 Cl 0.78312(5) 0.25626(4) 0.60043(4) 0.01802(13) Uani 1 1 d . .
Cl8 Cl 0.40744(6) 0.43244(5) 0.44382(4) 0.02318(15) Uani 1 1 d . .
Cl2 Cl 0.50269(7) 0.42465(5) 0.72098(4) 0.02832(17) Uani 1 1 d . .
Cl6 Cl 0.24770(6) -0.31414(5) 0.67603(5) 0.02638(16) Uani 1 1 d . .
Cl11 Cl 0.15351(6) 0.57441(5) 0.33520(4) 0.02233(15) Uani 1 1 d . .
Cl12 Cl -0.23943(6) 0.51164(4) 0.36176(5) 0.02114(14) Uani 1 1 d . .
Cl10 Cl -0.09960(7) 0.51974(5) 0.86099(6) 0.03429(19) Uani 1 1 d . .
Cl5 Cl 0.63132(6) -0.36668(5) 0.80330(6) 0.03402(19) Uani 1 1 d . .
Cl1 Cl 0.64643(6) 0.41360(5) 1.01343(5) 0.02741(16) Uani 1 1 d . .
Cl9 Cl 0.30435(6) 0.38973(6) 0.98251(6) 0.0378(2) Uani 1 1 d . .
Cl3 Cl 1.09194(7) -0.29435(7) 0.92630(7) 0.0524(3) Uani 1 1 d . .
Cl4 Cl 0.85634(9) -0.25532(7) 0.67156(6) 0.0469(2) Uani 1 1 d . .
O10 O 0.12817(14) 0.21772(12) 0.75728(11) 0.0123(4) Uani 1 1 d . .
O12 O 0.03482(15) 0.23208(12) 0.56174(11) 0.0144(4) Uani 1 1 d . .
O11 O 0.18058(14) 0.27375(12) 0.56408(11) 0.0140(4) Uani 1 1 d . .
O7 O 0.46995(15) 0.11334(13) 0.76154(11) 0.0184(4) Uani 1 1 d . .
O4 O 0.58991(15) -0.05658(13) 0.87751(12) 0.0182(4) Uani 1 1 d . .
O8 O 0.34458(14) 0.14469(12) 0.66875(11) 0.0122(4) Uani 1 1 d . .
O6 O 0.23728(14) -0.00385(11) 0.73214(11) 0.0126(4) Uani 1 1 d . .
O3 O 0.31424(15) 0.07091(13) 1.01562(11) 0.0181(4) Uani 1 1 d . .
O2 O 0.49984(15) 0.11690(12) 0.92844(12) 0.0177(4) Uani 1 1 d . .
O9 O 0.25293(15) 0.14266(12) 0.85077(11) 0.0157(4) Uani 1 1 d . .
O1 O 0.39157(17) -0.09594(12) 0.97076(12) 0.0192(4) Uani 1 1 d . .
C11 C 0.9678(2) -0.2461(2) 0.8783(2) 0.0285(7) Uani 1 1 d . .
O5 O 0.38668(15) -0.03516(12) 0.80107(11) 0.0153(4) Uani 1 1 d . .
N1 N 0.28854(17) 0.08785(14) 0.52710(13) 0.0129(4) Uani 1 1 d . .
N2 N 0.11243(17) 0.03175(14) 0.59937(13) 0.0107(4) Uani 1 1 d . .
C15 C 0.3245(2) -0.05654(16) 0.76545(15) 0.0104(5) Uani 1 1 d . .
N3 N -0.00483(17) 0.10987(14) 0.72805(13) 0.0131(4) Uani 1 1 d . .
C30 C 0.1522(2) 0.29336(16) 0.85447(15) 0.0115(5) Uani 1 1 d . .
C23 C 0.4820(2) 0.21997(17) 0.63515(15) 0.0117(5) Uani 1 1 d . .
C8 C 0.6762(2) -0.08817(16) 0.91684(16) 0.0122(5) Uani 1 1 d . .
C16 C 0.3602(2) -0.15302(17) 0.75889(15) 0.0110(5) Uani 1 1 d . .
C52 C 0.0278(2) 0.00155(17) 0.64292(16) 0.0140(5) Uani 1 1 d . .
C17 C 0.4639(2) -0.20956(17) 0.78497(16) 0.0131(5) Uani 1 1 d . .
H17 H 0.5080 -0.1890 0.8092 0.016 Uiso 1 1 calc R U
C7 C 0.5347(2) 0.28085(17) 0.85082(16) 0.0125(5) Uani 1 1 d . .
H10 H 0.5100 0.2544 0.8174 0.015 Uiso 1 1 calc R U
C27 C 0.4790(2) 0.34633(17) 0.52106(16) 0.0140(5) Uani 1 1 d . .
C13 C 0.8639(3) -0.2309(2) 0.76718(19) 0.0252(7) Uani 1 1 d . .
C9 C 0.7773(2) -0.15170(17) 0.87799(16) 0.0139(5) Uani 1 1 d . .
C10 C 0.8763(2) -0.1879(2) 0.91641(18) 0.0221(6) Uani 1 1 d . .
H7 H 0.8816 -0.1737 0.9665 0.027 Uiso 1 1 calc R U
C43 C 0.3705(2) 0.12282(19) 0.48788(16) 0.0173(6) Uani 1 1 d . .
H43 H 0.3846 0.1638 0.5112 0.021 Uiso 1 1 calc R U
C48 C 0.1771(2) -0.00816(17) 0.53785(16) 0.0138(5) Uani 1 1 d . .
C22 C 0.4270(2) 0.15434(17) 0.69313(15) 0.0110(5) Uani 1 1 d . .
C28 C 0.4244(2) 0.28811(17) 0.57359(15) 0.0132(5) Uani 1 1 d . .
H28 H 0.3505 0.2949 0.5674 0.016 Uiso 1 1 calc R U
C29 C 0.1803(2) 0.21169(16) 0.81825(15) 0.0108(5) Uani 1 1 d . .
C34 C 0.0281(2) 0.43574(18) 0.87491(18) 0.0191(6) Uani 1 1 d . .
C39 C 0.0694(2) 0.50613(17) 0.37970(15) 0.0131(5) Uani 1 1 d . .
C4 C 0.6055(2) 0.36128(17) 0.95067(17) 0.0159(5) Uani 1 1 d . .
C1 C 0.5576(2) 0.14239(17) 0.96561(16) 0.0125(5) Uani 1 1 d . .
C21 C 0.2930(2) -0.18439(17) 0.72501(16) 0.0136(5) Uani 1 1 d . .
H21 H 0.2235 -0.1469 0.7079 0.016 Uiso 1 1 calc R U
C25 C 0.6442(2) 0.26963(17) 0.59068(16) 0.0137(5) Uani 1 1 d . .
C57 C -0.0677(2) 0.1555(2) 0.78624(18) 0.0200(6) Uani 1 1 d . .
H57 H -0.0439 0.1987 0.7982 0.024 Uiso 1 1 calc R U
C38 C 0.1118(2) 0.42679(17) 0.43674(16) 0.0126(5) Uani 1 1 d . .
H38 H 0.1847 0.4097 0.4513 0.015 Uiso 1 1 calc R U
C53 C -0.0411(2) 0.04876(17) 0.70943(16) 0.0144(5) Uani 1 1 d . .
C35 C 0.0498(2) 0.35972(17) 0.84404(16) 0.0147(5) Uani 1 1 d . .
H35 H -0.0038 0.3532 0.8166 0.018 Uiso 1 1 calc R U
C20 C 0.3314(2) -0.27267(18) 0.71713(17) 0.0172(5) Uani 1 1 d . .
C31 C 0.2312(2) 0.30217(18) 0.89766(16) 0.0150(5) Uani 1 1 d . .
H31 H 0.2995 0.2572 0.9058 0.018 Uiso 1 1 calc R U
C3 C 0.6030(2) 0.27432(17) 0.98167(16) 0.0121(5) Uani 1 1 d . .
H14 H 0.6256 0.2429 1.0349 0.014 Uiso 1 1 calc R U
C33 C 0.1056(2) 0.44715(19) 0.91702(19) 0.0230(6) Uani 1 1 d . .
H33 H 0.0904 0.4988 0.9370 0.028 Uiso 1 1 calc R U
C26 C 0.5892(2) 0.33779(17) 0.52842(16) 0.0151(5) Uani 1 1 d . .
H26 H 0.6248 0.3768 0.4925 0.018 Uiso 1 1 calc R U
C36 C 0.0883(2) 0.28825(16) 0.53573(15) 0.0108(5) Uani 1 1 d . .
C37 C 0.0434(2) 0.37279(16) 0.47204(15) 0.0107(5) Uani 1 1 d . .
C40 C -0.0393(2) 0.53379(17) 0.35783(16) 0.0156(5) Uani 1 1 d . .
H40 H -0.0680 0.5884 0.3212 0.019 Uiso 1 1 calc R U
C47 C 0.2682(2) 0.02859(17) 0.49233(16) 0.0146(5) Uani 1 1 d . .
C2 C 0.5658(2) 0.23481(16) 0.93151(15) 0.0107(5) Uani 1 1 d . .
C41 C -0.1040(2) 0.47772(17) 0.39210(16) 0.0134(5) Uani 1 1 d . .
C42 C -0.0650(2) 0.39732(16) 0.44848(15) 0.0115(5) Uani 1 1 d . .
H42 H -0.1099 0.3605 0.4702 0.014 Uiso 1 1 calc R U
C46 C 0.3299(2) 0.00490(19) 0.41776(18) 0.0222(6) Uani 1 1 d . .
H46 H 0.3142 -0.0354 0.3945 0.027 Uiso 1 1 calc R U
C51 C 0.0064(2) -0.07013(18) 0.62511(18) 0.0199(6) Uani 1 1 d . .
H51 H -0.0522 -0.0902 0.6558 0.024 Uiso 1 1 calc R U
C5 C 0.5769(2) 0.40802(18) 0.87011(18) 0.0181(6) Uani 1 1 d . .
H12 H 0.5815 0.4656 0.8492 0.022 Uiso 1 1 calc R U
C14 C 0.7702(2) -0.17334(18) 0.80288(17) 0.0181(6) Uani 1 1 d . .
H3 H 0.7036 -0.1495 0.7772 0.022 Uiso 1 1 calc R U
C6 C 0.5412(2) 0.36643(17) 0.82161(16) 0.0154(5) Uani 1 1 d . .
C54 C -0.1403(2) 0.0321(2) 0.75081(18) 0.0226(6) Uani 1 1 d . .
H54 H -0.1637 -0.0106 0.7375 0.027 Uiso 1 1 calc R U
C19 C 0.4349(2) -0.32956(18) 0.74055(18) 0.0192(6) Uani 1 1 d . .
H19 H 0.4599 -0.3884 0.7339 0.023 Uiso 1 1 calc R U
C12 C 0.9620(3) -0.2680(2) 0.8037(2) 0.0306(7) Uani 1 1 d . .
H5 H 1.0237 -0.3071 0.7791 0.037 Uiso 1 1 calc R U
C45 C 0.4141(3) 0.0414(2) 0.37875(18) 0.0261(7) Uani 1 1 d . .
H45 H 0.4558 0.0261 0.3292 0.031 Uiso 1 1 calc R U
C50 C 0.0730(2) -0.11111(18) 0.56146(19) 0.0220(6) Uani 1 1 d . .
H50 H 0.0593 -0.1586 0.5486 0.026 Uiso 1 1 calc R U
C24 C 0.5924(2) 0.21094(17) 0.64480(16) 0.0115(5) Uani 1 1 d . .
H24 H 0.6306 0.1661 0.6870 0.014 Uiso 1 1 calc R U
C44 C 0.4351(2) 0.1011(2) 0.41491(17) 0.0228(6) Uani 1 1 d . .
H44 H 0.4918 0.1263 0.3905 0.027 Uiso 1 1 calc R U
C56 C -0.1664(2) 0.1420(2) 0.8296(2) 0.0286(7) Uani 1 1 d . .
H56 H -0.2070 0.1746 0.8701 0.034 Uiso 1 1 calc R U
C32 C 0.2064(2) 0.3788(2) 0.92822(19) 0.0213(6) Uani 1 1 d . .
C49 C 0.1599(2) -0.08052(18) 0.51750(18) 0.0207(6) Uani 1 1 d . .
H49 H 0.2063 -0.1075 0.4750 0.025 Uiso 1 1 calc R U
C55 C -0.2030(2) 0.0789(2) 0.8112(2) 0.0290(7) Uani 1 1 d . .
H55 H -0.2689 0.0682 0.8391 0.035 Uiso 1 1 calc R U
C18 C 0.5004(2) -0.29675(17) 0.77427(18) 0.0179(6) Uani 1 1 d . .

loop_
_atom_site_aniso_label
_atom_site_aniso_U_11
_atom_site_aniso_U_22
_atom_site_aniso_U_33
_atom_site_aniso_U_23
_atom_site_aniso_U_13
_atom_site_aniso_U_12
Tm2 0.00744(5) 0.00760(5) 0.00729(5) -0.00114(4) -0.00130(4) -0.00278(4)
Tm1 0.00893(5) 0.00557(5) 0.00621(5) -0.00066(4) -0.00230(4) -0.00236(4)
Cl7 0.0112(3) 0.0193(3) 0.0264(3) -0.0037(3) -0.0015(2) -0.0093(3)
Cl8 0.0235(3) 0.0212(3) 0.0204(3) 0.0109(3) -0.0067(3) -0.0106(3)
Cl2 0.0504(5) 0.0152(3) 0.0147(3) 0.0043(3) -0.0096(3) -0.0068(3)
Cl6 0.0295(4) 0.0213(4) 0.0377(4) -0.0144(3) -0.0072(3) -0.0118(3)
Cl11 0.0271(4) 0.0196(3) 0.0223(3) 0.0060(3) -0.0072(3) -0.0152(3)
Cl12 0.0170(3) 0.0165(3) 0.0297(4) -0.0019(3) -0.0131(3) -0.0018(3)
Cl10 0.0267(4) 0.0230(4) 0.0475(5) -0.0193(4) -0.0124(3) 0.0124(3)
Cl5 0.0227(4) 0.0130(3) 0.0639(6) -0.0062(4) -0.0180(4) 0.0028(3)
Cl1 0.0340(4) 0.0164(3) 0.0410(4) -0.0090(3) -0.0194(3) -0.0094(3)
Cl9 0.0181(4) 0.0512(5) 0.0606(6) -0.0454(5) -0.0042(4) -0.0069(3)
Cl3 0.0178(4) 0.0616(7) 0.0570(6) -0.0044(5) -0.0099(4) 0.0104(4)
Cl4 0.0577(6) 0.0529(6) 0.0385(5) -0.0362(5) 0.0140(4) -0.0177(5)
O10 0.0094(8) 0.0150(9) 0.0128(9) -0.0052(7) -0.0034(7) -0.0013(7)
O12 0.0139(9) 0.0113(9) 0.0176(9) 0.0025(7) -0.0054(7) -0.0057(7)
O11 0.0123(9) 0.0135(9) 0.0164(9) 0.0020(7) -0.0074(7) -0.0051(7)
O7 0.0162(9) 0.0259(11) 0.0128(9) 0.0070(8) -0.0058(7) -0.0121(8)
O4 0.0122(9) 0.0197(10) 0.0199(10) -0.0070(8) -0.0038(7) 0.0016(8)
O8 0.0107(8) 0.0152(9) 0.0113(8) 0.0011(7) -0.0024(7) -0.0071(7)
O6 0.0125(9) 0.0101(9) 0.0151(9) -0.0014(7) -0.0048(7) -0.0026(7)
O3 0.0195(10) 0.0224(10) 0.0121(9) -0.0059(8) -0.0002(7) -0.0049(8)
O2 0.0206(10) 0.0147(9) 0.0230(10) -0.0065(8) -0.0057(8) -0.0084(8)
O9 0.0156(9) 0.0127(9) 0.0159(9) -0.0051(7) -0.0061(7) 0.0028(7)
O1 0.0299(11) 0.0135(9) 0.0164(10) 0.0023(8) -0.0069(8) -0.0114(8)
C11 0.0124(14) 0.0256(16) 0.0360(18) 0.0022(14) -0.0014(12) 0.0016(12)
O5 0.0203(10) 0.0119(9) 0.0166(9) -0.0059(7) -0.0090(8) -0.0029(8)
N1 0.0128(10) 0.0153(11) 0.0091(10) -0.0031(8) -0.0011(8) -0.0021(9)
N2 0.0126(10) 0.0088(10) 0.0104(10) 0.0006(8) -0.0048(8) -0.0033(8)
C15 0.0139(12) 0.0102(12) 0.0066(11) -0.0025(9) 0.0008(9) -0.0034(10)
N3 0.0109(10) 0.0153(11) 0.0128(10) -0.0009(9) -0.0009(8) -0.0055(9)
C30 0.0130(12) 0.0096(12) 0.0113(12) -0.0035(10) 0.0013(9) -0.0029(10)
C23 0.0154(12) 0.0128(12) 0.0084(11) -0.0042(10) 0.0017(9) -0.0066(10)
C8 0.0114(12) 0.0101(12) 0.0120(12) -0.0017(10) 0.0007(9) -0.0010(10)
C16 0.0141(12) 0.0113(12) 0.0083(11) -0.0022(9) -0.0016(9) -0.0043(10)
C52 0.0139(12) 0.0128(12) 0.0152(13) 0.0003(10) -0.0089(10) -0.0029(10)
C17 0.0150(12) 0.0115(12) 0.0134(12) -0.0023(10) -0.0024(10) -0.0048(10)
C7 0.0128(12) 0.0121(12) 0.0127(12) -0.0037(10) -0.0012(9) -0.0033(10)
C27 0.0156(13) 0.0122(12) 0.0121(12) -0.0005(10) -0.0014(10) -0.0034(10)
C13 0.0319(17) 0.0201(15) 0.0244(15) -0.0122(12) 0.0075(13) -0.0086(13)
C9 0.0118(12) 0.0119(12) 0.0141(12) -0.0007(10) 0.0017(10) -0.0019(10)
C10 0.0168(14) 0.0261(16) 0.0178(14) -0.0004(12) -0.0012(11) -0.0030(12)
C43 0.0166(13) 0.0205(14) 0.0137(13) -0.0023(11) 0.0002(10) -0.0061(11)
C48 0.0199(13) 0.0109(12) 0.0112(12) -0.0027(10) -0.0082(10) -0.0019(10)
C22 0.0089(11) 0.0138(12) 0.0093(11) -0.0010(10) 0.0002(9) -0.0040(10)
C28 0.0116(12) 0.0156(13) 0.0123(12) -0.0018(10) -0.0015(9) -0.0048(10)
C29 0.0094(11) 0.0111(12) 0.0111(12) -0.0031(10) -0.0006(9) -0.0018(9)
C34 0.0178(14) 0.0127(13) 0.0218(14) -0.0071(11) -0.0015(11) 0.0036(11)
C39 0.0175(13) 0.0140(13) 0.0105(12) -0.0016(10) -0.0007(10) -0.0094(10)
C4 0.0153(13) 0.0137(13) 0.0241(14) -0.0074(11) -0.0054(11) -0.0071(10)
C1 0.0151(12) 0.0112(12) 0.0127(12) -0.0036(10) 0.0019(10) -0.0070(10)
C21 0.0143(12) 0.0136(13) 0.0134(12) -0.0031(10) -0.0042(10) -0.0035(10)
C25 0.0091(12) 0.0167(13) 0.0181(13) -0.0070(11) 0.0011(10) -0.0061(10)
C57 0.0149(13) 0.0260(15) 0.0222(14) -0.0093(12) 0.0035(11) -0.0096(12)
C38 0.0139(12) 0.0119(12) 0.0127(12) -0.0032(10) -0.0038(10) -0.0032(10)
C53 0.0149(13) 0.0122(12) 0.0159(13) 0.0012(10) -0.0041(10) -0.0058(10)
C35 0.0140(12) 0.0144(13) 0.0144(13) -0.0037(10) -0.0030(10) -0.0018(10)
C20 0.0200(14) 0.0151(13) 0.0208(14) -0.0082(11) -0.0010(11) -0.0082(11)
C31 0.0096(12) 0.0155(13) 0.0194(13) -0.0086(11) -0.0002(10) -0.0002(10)
C3 0.0121(12) 0.0124(12) 0.0133(12) -0.0037(10) -0.0033(9) -0.0041(10)
C33 0.0223(15) 0.0187(14) 0.0306(16) -0.0147(13) 0.0013(12) -0.0046(12)
C26 0.0177(13) 0.0136(13) 0.0154(13) -0.0004(10) 0.0010(10) -0.0096(11)
C36 0.0097(11) 0.0103(12) 0.0107(11) -0.0028(9) 0.0003(9) -0.0013(9)
C37 0.0138(12) 0.0087(11) 0.0092(11) -0.0027(9) -0.0017(9) -0.0021(10)
C40 0.0226(14) 0.0112(12) 0.0125(12) -0.0008(10) -0.0050(10) -0.0042(11)
C47 0.0166(13) 0.0127(13) 0.0121(12) -0.0029(10) -0.0045(10) 0.0001(10)
C2 0.0092(11) 0.0103(12) 0.0130(12) -0.0023(10) 0.0004(9) -0.0047(9)
C41 0.0131(12) 0.0131(13) 0.0138(12) -0.0048(10) -0.0056(10) -0.0004(10)
C42 0.0133(12) 0.0099(12) 0.0122(12) -0.0036(10) -0.0014(9) -0.0038(10)
C46 0.0267(15) 0.0198(15) 0.0186(14) -0.0110(12) -0.0023(12) -0.0004(12)
C51 0.0228(14) 0.0147(13) 0.0277(15) -0.0014(12) -0.0113(12) -0.0106(12)
C5 0.0224(14) 0.0097(12) 0.0241(14) -0.0012(11) -0.0028(11) -0.0090(11)
C14 0.0198(14) 0.0164(13) 0.0180(13) -0.0057(11) 0.0032(11) -0.0068(11)
C6 0.0200(13) 0.0128(13) 0.0099(12) 0.0016(10) -0.0038(10) -0.0025(11)
C54 0.0217(15) 0.0214(15) 0.0268(15) 0.0007(12) -0.0005(12) -0.0148(12)
C19 0.0221(14) 0.0094(12) 0.0259(15) -0.0066(11) -0.0009(12) -0.0032(11)
C12 0.0226(16) 0.0218(16) 0.0393(19) -0.0113(14) 0.0104(14) -0.0001(13)
C45 0.0270(16) 0.0300(17) 0.0129(14) -0.0066(12) 0.0038(12) -0.0001(13)
C50 0.0295(16) 0.0123(13) 0.0288(16) -0.0036(12) -0.0171(13) -0.0057(12)
C24 0.0104(12) 0.0124(12) 0.0122(12) -0.0045(10) -0.0010(9) -0.0029(10)
C44 0.0180(14) 0.0284(16) 0.0151(13) -0.0025(12) 0.0040(11) -0.0030(12)
C56 0.0193(15) 0.0391(19) 0.0274(16) -0.0121(14) 0.0084(12) -0.0110(14)
C32 0.0169(14) 0.0246(15) 0.0284(16) -0.0161(13) 0.0004(12) -0.0077(12)
C49 0.0291(16) 0.0157(14) 0.0192(14) -0.0057(11) -0.0116(12) -0.0033(12)
C55 0.0190(15) 0.0385(19) 0.0290(17) -0.0021(14) 0.0071(12) -0.0171(14)
C18 0.0156(13) 0.0103(13) 0.0242(14) -0.0018(11) -0.0034(11) -0.0005(10)

loop_
_atom_type_symbol
_atom_type_description
_atom_type_scat_dispersion_real
_atom_type_scat_dispersion_imag
_atom_type_scat_source
C C 0.0033 0.0016 'International Tables Vol C Tables 4.2.6.8 and 6.1.1.4'
H H 0.0000 0.0000 'International Tables Vol C Tables 4.2.6.8 and 6.1.1.4'
N N 0.0061 0.0033 'International Tables Vol C Tables 4.2.6.8 and 6.1.1.4'
O O 0.0106 0.0060 'International Tables Vol C Tables 4.2.6.8 and 6.1.1.4'
Cl Cl 0.1484 0.1585 'International Tables Vol C Tables 4.2.6.8 and 6.1.1.4'
Tm Tm -0.3139 5.2483 'International Tables Vol C Tables 4.2.6.8 and 6.1.1.4'

loop_
_geom_angle_atom_site_label_1
_geom_angle_atom_site_label_2
_geom_angle_atom_site_label_3
_geom_angle
_geom_angle_site_symmetry_1
O6 Tm2 O10 101.00(6) .
O6 Tm2 O8 84.08(6) .
O10 Tm2 O8 78.66(6) .
O6 Tm2 O11 158.34(6) .
O10 Tm2 O11 83.36(6) .
O8 Tm2 O11 75.93(6) .
O6 Tm2 O12 142.86(6) .
O10 Tm2 O12 98.84(6) .
O8 Tm2 O12 130.74(6) .
O11 Tm2 O12 55.09(6) .
O6 Tm2 N1 89.91(7) .
O10 Tm2 N1 152.79(7) .
O8 Tm2 N1 77.77(7) .
O11 Tm2 N1 77.90(7) .
O12 Tm2 N1 86.47(7) .
O6 Tm2 N3 78.17(7) .
O10 Tm2 N3 77.51(7) .
O8 Tm2 N3 146.80(6) .
O11 Tm2 N3 123.37(7) .
O12 Tm2 N3 75.90(6) .
N1 Tm2 N3 129.45(7) .
O6 Tm2 N2 69.97(6) .
O10 Tm2 N2 142.49(6) .
O8 Tm2 N2 133.45(6) .
O11 Tm2 N2 118.79(6) .
O12 Tm2 N2 75.14(6) .
N1 Tm2 N2 64.70(7) .
N3 Tm2 N2 65.05(7) .
O6 Tm2 C36 166.97(7) .
O10 Tm2 C36 91.05(7) .
O8 Tm2 C36 103.35(7) .
O11 Tm2 C36 27.52(6) .
O12 Tm2 C36 27.57(6) .
N1 Tm2 C36 81.38(7) .
N3 Tm2 C36 99.88(7) .
N2 Tm2 C36 97.42(7) .
O9 Tm1 O5 86.23(6) .
O9 Tm1 O2 101.31(7) .
O5 Tm1 O2 152.02(7) .
O9 Tm1 O4 158.02(7) .
O5 Tm1 O4 81.89(7) .
O2 Tm1 O4 81.58(7) .
O9 Tm1 O3 76.19(7) .
O5 Tm1 O3 132.64(7) .
O2 Tm1 O3 75.24(7) .
O4 Tm1 O3 125.14(7) .
O9 Tm1 O1 115.62(7) .
O5 Tm1 O1 73.43(7) .
O2 Tm1 O1 124.61(7) .
O4 Tm1 O1 78.54(7) .
O3 Tm1 O1 75.40(7) .
O9 Tm1 O7 77.29(7) .
O5 Tm1 O7 77.69(7) .
O2 Tm1 O7 77.81(7) .
O4 Tm1 O7 82.13(7) .
O3 Tm1 O7 137.22(7) .
O1 Tm1 O7 147.10(7) .
C29 O10 Tm2 131.08(16) .
C36 O12 Tm2 91.62(14) .
C36 O11 Tm2 93.21(15) .
C22 O7 Tm1 135.59(16) .
C8 O4 Tm1 139.02(16) .
C22 O8 Tm2 166.01(16) .
C15 O6 Tm2 139.75(16) .
C8 O3 Tm1 143.13(17) 2_657
C1 O2 Tm1 163.91(18) .
C29 O9 Tm1 166.02(18) .
C1 O1 Tm1 125.84(16) 2_657
C12 C11 C10 121.8(3) .
C12 C11 Cl3 118.8(2) .
C10 C11 Cl3 119.4(3) .
C15 O5 Tm1 151.14(17) .
C43 N1 C47 117.8(2) .
C43 N1 Tm2 120.34(17) .
C47 N1 Tm2 121.80(16) .
C48 N2 C52 119.1(2) .
C48 N2 Tm2 120.06(16) .
C52 N2 Tm2 119.45(16) .
O5 C15 O6 125.5(2) .
O5 C15 C16 116.6(2) .
O6 C15 C16 117.8(2) .
C57 N3 C53 118.0(2) .
C57 N3 Tm2 121.42(17) .
C53 N3 Tm2 120.57(16) .
C35 C30 C31 120.3(2) .
C35 C30 C29 120.4(2) .
C31 C30 C29 119.3(2) .
C28 C23 C24 120.3(2) .
C28 C23 C22 120.9(2) .
C24 C23 C22 118.8(2) .
O3 C8 O4 125.9(2) 2_657
O3 C8 C9 117.4(2) 2_657
O4 C8 C9 116.7(2) .
C21 C16 C17 120.5(2) .
C21 C16 C15 120.8(2) .
C17 C16 C15 118.7(2) .
N2 C52 C51 121.3(2) .
N2 C52 C53 116.6(2) .
C51 C52 C53 122.1(2) .
C18 C17 C16 119.0(2) .
C18 C17 H17 120.5 .
C16 C17 H17 120.5 .
C6 C7 C2 118.6(2) .
C6 C7 H10 120.7 .
C2 C7 H10 120.7 .
C26 C27 C28 122.0(2) .
C26 C27 Cl8 118.7(2) .
C28 C27 Cl8 119.3(2) .
C12 C13 C14 122.2(3) .
C12 C13 Cl4 119.0(2) .
C14 C13 Cl4 118.9(2) .
C10 C9 C14 120.4(2) .
C10 C9 C8 120.3(2) .
C14 C9 C8 119.3(2) .
C9 C10 C11 118.4(3) .
C9 C10 H7 120.8 .
C11 C10 H7 120.8 .
N1 C43 C44 123.5(3) .
N1 C43 H43 118.2 .
C44 C43 H43 118.2 .
N2 C48 C49 122.1(2) .
N2 C48 C47 116.3(2) .
C49 C48 C47 121.6(2) .
O8 C22 O7 126.2(2) .
O8 C22 C23 117.9(2) .
O7 C22 C23 116.0(2) .
C23 C28 C27 118.8(2) .
C23 C28 H28 120.6 .
C27 C28 H28 120.6 .
O9 C29 O10 124.6(2) .
O9 C29 C30 117.8(2) .
O10 C29 C30 117.6(2) .
C35 C34 C33 121.9(3) .
C35 C34 Cl10 119.5(2) .
C33 C34 Cl10 118.7(2) .
C38 C39 C40 121.7(2) .
C38 C39 Cl11 119.5(2) .
C40 C39 Cl11 118.8(2) .
C3 C4 C5 121.7(2) .
C3 C4 Cl1 119.6(2) .
C5 C4 Cl1 118.7(2) .
O1 C1 O2 124.7(2) 2_657
O1 C1 C2 117.8(2) 2_657
O2 C1 C2 117.5(2) .
C20 C21 C16 118.7(2) .
C20 C21 H21 120.7 .
C16 C21 H21 120.7 .
C26 C25 C24 121.8(2) .
C26 C25 Cl7 119.0(2) .
C24 C25 Cl7 119.2(2) .
N3 C57 C56 123.6(3) .
N3 C57 H57 118.2 .
C56 C57 H57 118.2 .
C39 C38 C37 118.9(2) .
C39 C38 H38 120.5 .
C37 C38 H38 120.5 .
N3 C53 C54 121.2(2) .
N3 C53 C52 116.9(2) .
C54 C53 C52 121.9(2) .
C34 C35 C30 119.2(2) .
C34 C35 H35 120.4 .
C30 C35 H35 120.4 .
C19 C20 C21 122.0(2) .
C19 C20 Cl6 118.4(2) .
C21 C20 Cl6 119.6(2) .
C32 C31 C30 119.0(2) .
C32 C31 H31 120.5 .
C30 C31 H31 120.5 .
C4 C3 C2 118.7(2) .
C4 C3 H14 120.7 .
C2 C3 H14 120.7 .
C32 C33 C34 117.7(3) .
C32 C33 H33 121.2 .
C34 C33 H33 121.2 .
C25 C26 C27 117.9(2) .
C25 C26 H26 121.0 .
C27 C26 H26 121.0 .
O11 C36 O12 120.1(2) .
O11 C36 C37 119.0(2) .
O12 C36 C37 120.9(2) .
O11 C36 Tm2 59.26(12) .
O12 C36 Tm2 60.81(12) .
C37 C36 Tm2 177.97(18) .
C42 C37 C38 120.5(2) .
C42 C37 C36 120.7(2) .
C38 C37 C36 118.8(2) .
C41 C40 C39 118.0(2) .
C41 C40 H40 121.0 .
C39 C40 H40 121.0 .
N1 C47 C46 121.3(2) .
N1 C47 C48 115.8(2) .
C46 C47 C48 122.9(2) .
C7 C2 C3 120.8(2) .
C7 C2 C1 119.8(2) .
C3 C2 C1 119.4(2) .
C42 C41 C40 122.5(2) .
C42 C41 Cl12 119.9(2) .
C40 C41 Cl12 117.6(2) .
C41 C42 C37 118.3(2) .
C41 C42 H42 120.8 .
C37 C42 H42 120.8 .
C45 C46 C47 119.9(3) .
C45 C46 H46 120.0 .
C47 C46 H46 120.0 .
C50 C51 C52 119.6(3) .
C50 C51 H51 120.2 .
C52 C51 H51 120.2 .
C4 C5 C6 118.1(2) .
C4 C5 H12 121.0 .
C6 C5 H12 121.0 .
C13 C14 C9 118.8(3) .
C13 C14 H3 120.6 .
C9 C14 H3 120.6 .
C7 C6 C5 122.1(2) .
C7 C6 Cl2 119.1(2) .
C5 C6 Cl2 118.8(2) .
C55 C54 C53 120.0(3) .
C55 C54 H54 120.0 .
C53 C54 H54 120.0 .
C20 C19 C18 118.2(2) .
C20 C19 H19 120.9 .
C18 C19 H19 120.9 .
C13 C12 C11 118.4(3) .
C13 C12 H5 120.8 .
C11 C12 H5 120.8 .
C46 C45 C44 118.5(3) .
C46 C45 H45 120.7 .
C44 C45 H45 120.7 .
C49 C50 C51 119.0(3) .
C49 C50 H50 120.5 .
C51 C50 H50 120.5 .
C25 C24 C23 119.1(2) .
C25 C24 H24 120.4 .
C23 C24 H24 120.4 .
C43 C44 C45 118.9(3) .
C43 C44 H44 120.5 .
C45 C44 H44 120.5 .
C55 C56 C57 118.4(3) .
C55 C56 H56 120.8 .
C57 C56 H56 120.8 .
C31 C32 C33 121.9(3) .
C31 C32 Cl9 119.1(2) .
C33 C32 Cl9 119.0(2) .
C50 C49 C48 119.0(3) .
C50 C49 H49 120.5 .
C48 C49 H49 120.5 .
C54 C55 C56 118.8(3) .
C54 C55 H55 120.6 .
C56 C55 H55 120.6 .
C19 C18 C17 121.5(2) .
C19 C18 Cl5 119.0(2) .
C17 C18 Cl5 119.4(2) .

loop_
_geom_bond_atom_site_label_1
_geom_bond_atom_site_label_2
_geom_bond_distance
_geom_bond_site_symmetry_2
Tm2 O6 2.2635(17) .
Tm2 O10 2.2774(17) .
Tm2 O8 2.2804(17) .
Tm2 O11 2.3550(17) .
Tm2 O12 2.3891(17) .
Tm2 N1 2.480(2) .
Tm2 N3 2.498(2) .
Tm2 N2 2.522(2) .
Tm2 C36 2.736(2) .
Tm1 O9 2.2324(17) .
Tm1 O5 2.2342(17) .
Tm1 O2 2.2378(18) .
Tm1 O4 2.2711(18) .
Tm1 O3 2.2903(18) .
Tm1 O1 2.2937(18) .
Tm1 O7 2.3022(18) .
Cl7 C25 1.739(3) .
Cl8 C27 1.738(3) .
Cl2 C6 1.740(3) .
Cl6 C20 1.743(3) .
Cl11 C39 1.742(3) .
Cl12 C41 1.744(3) .
Cl10 C34 1.737(3) .
Cl5 C18 1.734(3) .
Cl1 C4 1.737(3) .
Cl9 C32 1.736(3) .
Cl3 C11 1.736(3) .
Cl4 C13 1.744(3) .
O10 C29 1.263(3) .
O12 C36 1.267(3) .
O11 C36 1.266(3) .
O7 C22 1.260(3) .
O4 C8 1.259(3) .
O8 C22 1.258(3) .
O6 C15 1.261(3) .
O3 C8 1.248(3) 2_657
O2 C1 1.261(3) .
O9 C29 1.248(3) .
O1 C1 1.256(3) 2_657
C11 C12 1.382(5) .
C11 C10 1.393(4) .
O5 C15 1.246(3) .
N1 C43 1.344(3) .
N1 C47 1.356(3) .
N2 C48 1.342(3) .
N2 C52 1.349(3) .
C15 C16 1.507(3) .
N3 C57 1.340(3) .
N3 C53 1.351(3) .
C30 C35 1.385(3) .
C30 C31 1.394(3) .
C30 C29 1.505(3) .
C23 C28 1.385(3) .
C23 C24 1.396(3) .
C23 C22 1.512(3) .
C8 O3 1.248(3) 2_657
C8 C9 1.507(3) .
C16 C21 1.387(3) .
C16 C17 1.394(3) .
C52 C51 1.396(4) .
C52 C53 1.479(4) .
C17 C18 1.384(4) .
C17 H17 0.9300 .
C7 C6 1.378(4) .
C7 C2 1.394(3) .
C7 H10 0.9300 .
C27 C26 1.386(4) .
C27 C28 1.392(3) .
C13 C12 1.359(4) .
C13 C14 1.384(4) .
C9 C10 1.385(4) .
C9 C14 1.394(4) .
C10 H7 0.9300 .
C43 C44 1.380(4) .
C43 H43 0.9300 .
C48 C49 1.400(4) .
C48 C47 1.481(4) .
C28 H28 0.9300 .
C34 C35 1.383(4) .
C34 C33 1.388(4) .
C39 C38 1.383(3) .
C39 C40 1.384(4) .
C4 C3 1.385(4) .
C4 C5 1.386(4) .
C1 O1 1.256(3) 2_657
C1 C2 1.497(3) .
C21 C20 1.385(4) .
C21 H21 0.9300 .
C25 C26 1.379(4) .
C25 C24 1.385(3) .
C57 C56 1.387(4) .
C57 H57 0.9300 .
C38 C37 1.396(3) .
C38 H38 0.9300 .
C53 C54 1.401(4) .
C35 H35 0.9300 .
C20 C19 1.380(4) .
C31 C32 1.383(4) .
C31 H31 0.9300 .
C3 C2 1.394(3) .
C3 H14 0.9300 .
C33 C32 1.386(4) .
C33 H33 0.9300 .
C26 H26 0.9300 .
C36 C37 1.498(3) .
C37 C42 1.396(3) .
C40 C41 1.383(4) .
C40 H40 0.9300 .
C47 C46 1.400(4) .
C41 C42 1.381(3) .
C42 H42 0.9300 .
C46 C45 1.381(4) .
C46 H46 0.9300 .
C51 C50 1.384(4) .
C51 H51 0.9300 .
C5 C6 1.387(4) .
C5 H12 0.9300 .
C14 H3 0.9300 .
C54 C55 1.377(4) .
C54 H54 0.9300 .
C19 C18 1.384(4) .
C19 H19 0.9300 .
C12 H5 0.9300 .
C45 C44 1.382(4) .
C45 H45 0.9300 .
C50 C49 1.378(4) .
C50 H50 0.9300 .
C24 H24 0.9300 .
C44 H44 0.9300 .
C56 C55 1.382(4) .
C56 H56 0.9300 .
C49 H49 0.9300 .
C55 H55 0.9300 .
